data_7228125
loop_
_publ_author_name
'Mapp, Lucy K.'
'Coles, Simon'
'Aitipamula, Srinivasulu'

_publ_section_title
;
 Novel solid forms of lonidamine: crystal structures and physicochemical
 properties
;
_journal_name_full CrystEngComm
_journal_paper_doi 10.1039/C7CE00651A
_journal_year 2017
_chemical_formula_moiety 'C15 H10 Cl2 N2 O2, 2(C4 H5 N3)'
_chemical_formula_sum 'C23 H20 Cl2 N8 O2'
_chemical_formula_weight 511.37
_chemical_name_systematic L3-79-B
_space_group_crystal_system monoclinic
_space_group_IT_number 14
_space_group_name_Hall '-P 2ybc'
_space_group_name_H-M_alt 'P 1 21/c 1'
_symmetry_space_group_name_Hall '-P 2ybc'
_symmetry_space_group_name_H-M 'P 1 21/c 1'
_atom_sites_solution_hydrogens mixed
_atom_sites_solution_primary direct
_audit_creation_date 2016-09-05
_audit_creation_method
;
Olex2 1.2-alpha
(compiled 2016.07.25 svn.r3318 for OlexSys, GUI svn.r5204)
;
_audit_update_record
;
2017-02-09 deposited with the CCDC.
2017-04-27 downloaded from the CCDC.
;
_cell_angle_alpha 90
_cell_angle_beta 102.654(4)
_cell_angle_gamma 90
_cell_formula_units_Z 4
_cell_length_a 14.1417(6)
_cell_length_b 21.6532(8)
_cell_length_c 7.6525(3)
_cell_measurement_reflns_used 6075
_cell_measurement_temperature 100(2)
_cell_measurement_theta_max 28.5390
_cell_measurement_theta_min 2.8800
_cell_volume 2286.38(16)
_computing_cell_refinement 'CrysAlisPro 1.171.38.41 (Rigaku OD, 2015)'
_computing_data_collection 'CrysAlisPro 1.171.38.41 (Rigaku OD, 2015)'
_computing_data_reduction 'CrysAlisPro 1.171.38.41 (Rigaku OD, 2015)'
_computing_molecular_graphics 'Olex2 (Dolomanov et al., 2009)'
_computing_publication_material 'Olex2 (Dolomanov et al., 2009)'
_computing_structure_refinement 'ShelXL (Sheldrick, 2015)'
_computing_structure_solution 'ShelXT (Sheldrick, 2015)'
_diffrn_ambient_environment air
_diffrn_ambient_temperature 100(2)
_diffrn_detector 'CCD plate'
_diffrn_detector_area_resol_mean 5.2945
_diffrn_detector_type AtlasS2
_diffrn_measured_fraction_theta_full 0.999
_diffrn_measured_fraction_theta_max 0.999
_diffrn_measurement_details
;
List of Runs (angles in degrees, time in seconds):

  # Type    Start    End  Width  t~exp~   \w     \q     \k     \f   Frames
#--------------------------------------------------------------------------
  1  \w    -14.00  92.00   0.50   37.50    --   14.85  38.00 -60.00  212
  2  \w    -20.00  96.00   0.50   37.50    --   14.85  77.00   0.00  232
  3  \w    -20.00  96.00   0.50   37.50    --   14.85  77.00 120.00  232
  4  \w    -67.00  50.00   0.50   37.50    --   14.85 -77.00 150.00  234
  5  \w    -61.00 -11.00   0.50   37.50    --   14.85 -57.00 -30.00  100
;
_diffrn_measurement_device 'four-circle diffractometer'
_diffrn_measurement_device_type 'SuperNova, Dual, Cu at zero, AtlasS2'
_diffrn_measurement_method '\w scans'
_diffrn_measurement_specimen_support 'MiTeGen MicroMesh'
_diffrn_orient_matrix_type 'CrysAlisPro convention (1999,Acta A55,543-557)'
_diffrn_orient_matrix_UB_11 -0.0446868000
_diffrn_orient_matrix_UB_12 -0.0135124000
_diffrn_orient_matrix_UB_13 0.0070910000
_diffrn_orient_matrix_UB_21 -0.0175002000
_diffrn_orient_matrix_UB_22 0.0294197000
_diffrn_orient_matrix_UB_23 0.0185300000
_diffrn_orient_matrix_UB_31 -0.0183121000
_diffrn_orient_matrix_UB_32 0.0048764000
_diffrn_orient_matrix_UB_33 -0.0929892000
_diffrn_radiation_monochromator mirror
_diffrn_radiation_probe x-ray
_diffrn_radiation_type MoK\a
_diffrn_radiation_wavelength 0.71073
_diffrn_reflns_av_R_equivalents 0.0705
_diffrn_reflns_av_unetI/netI 0.0575
_diffrn_reflns_Laue_measured_fraction_full 0.999
_diffrn_reflns_Laue_measured_fraction_max 0.999
_diffrn_reflns_limit_h_max 18
_diffrn_reflns_limit_h_min -18
_diffrn_reflns_limit_k_max 28
_diffrn_reflns_limit_k_min -28
_diffrn_reflns_limit_l_max 9
_diffrn_reflns_limit_l_min -9
_diffrn_reflns_number 27846
_diffrn_reflns_point_group_measured_fraction_full 0.999
_diffrn_reflns_point_group_measured_fraction_max 0.999
_diffrn_reflns_theta_full 25.242
_diffrn_reflns_theta_max 27.485
_diffrn_reflns_theta_min 2.886
_diffrn_source 'micro-focus sealed tube X-ray Source'
_diffrn_source_current 0.8
_diffrn_source_type 'SuperNova (Mo) X-ray Source'
_diffrn_source_voltage 50.0
_exptl_absorpt_coefficient_mu 0.324
_exptl_absorpt_correction_T_max 0.990
_exptl_absorpt_correction_T_min 0.961
_exptl_absorpt_correction_type gaussian
_exptl_absorpt_process_details
;
CrysAlisPro 1.171.38.41 (Rigaku Oxford Diffraction, 2015)
Numerical absorption correction based on gaussian integration over
            a multifaceted crystal model
Empirical absorption correction using spherical harmonics,
 implemented in SCALE3 ABSPACK scaling algorithm.
;
_exptl_crystal_colour colourless
_exptl_crystal_colour_primary colourless
_exptl_crystal_density_diffrn 1.486
_exptl_crystal_description plate
_exptl_crystal_F_000 1056
_exptl_crystal_size_max 0.282
_exptl_crystal_size_mid 0.147
_exptl_crystal_size_min 0.066
_refine_diff_density_max 0.349
_refine_diff_density_min -0.333
_refine_diff_density_rms 0.069
_refine_ls_extinction_method none
_refine_ls_goodness_of_fit_ref 1.138
_refine_ls_hydrogen_treatment mixed
_refine_ls_matrix_type full
_refine_ls_number_parameters 336
_refine_ls_number_reflns 5218
_refine_ls_number_restraints 0
_refine_ls_restrained_S_all 1.138
_refine_ls_R_factor_all 0.0815
_refine_ls_R_factor_gt 0.0582
_refine_ls_shift/su_max 0.000
_refine_ls_shift/su_mean 0.000
_refine_ls_structure_factor_coef Fsqd
_refine_ls_weighting_details 'w=1/[\s^2^(Fo^2^)+(0.0340P)^2^+1.7710P] where P=(Fo^2^+2Fc^2^)/3'
_refine_ls_weighting_scheme calc
_refine_ls_wR_factor_gt 0.1054
_refine_ls_wR_factor_ref 0.1130
_reflns_Friedel_coverage 0.000
_reflns_number_gt 4160
_reflns_number_total 5218
_reflns_threshold_expression 'I > 2\s(I)'
_cod_data_source_file c7ce00651a2.cif
_cod_data_source_block LON-2APYM
_cod_original_cell_volume 2286.39(16)
_cod_database_code 7228125
_chemical_oxdiff_formula 'C19 H15 N5 O2 Cl2'
_chemical_oxdiff_usercomment L3-79-B
_shelx_space_group_comment
;
The symmetry employed for this shelxl refinement is uniquely defined
by the following loop, which should always be used as a source of
symmetry information in preference to the above space-group names.
They are only intended as comments.
;
_reflns_odcompleteness_completeness 99.91
_reflns_odcompleteness_iscentric 1
_reflns_odcompleteness_theta 27.42
_olex2_refinement_description
;
1. Fixed Uiso
 At 1.2 times of:
  All C(H) groups, All C(H,H) groups
2.a Secondary CH2 refined with riding coordinates:
 C9(H9A,H9B)
2.b Aromatic/amide H refined with riding coordinates:
 C4(H4), C5(H5), C6(H6), C7(H7), C12(H12), C14(H14), C15(H15), C32(H32),
 C33(H33), C34(H34), C22(H22), C23(H23), C24(H24)
;
_shelx_shelxl_version_number 2014/7
_olex2_date_sample_data_collection 2015-10-13
_olex2_submission_special_instructions 'No special instructions were received'
_oxdiff_exptl_absorpt_empirical_details
;
Empirical correction (ABSPACK) includes:
- Absorption correction using spherical harmonics
- Frame scaling
;
_oxdiff_exptl_absorpt_empirical_full_max 2.002
_oxdiff_exptl_absorpt_empirical_full_min 0.604

loop_
_space_group_symop_operation_xyz
'x, y, z'
'-x, y+1/2, -z+1/2'
'-x, -y, -z'
'x, -y-1/2, z-1/2'

loop_
_atom_site_label
_atom_site_type_symbol
_atom_site_fract_x
_atom_site_fract_y
_atom_site_fract_z
_atom_site_U_iso_or_equiv
_atom_site_adp_type
_atom_site_occupancy
_atom_site_site_symmetry_order
_atom_site_calc_flag
_atom_site_refinement_flags_posn
Cl1 Cl 0.54682(4) 0.31818(3) 1.38614(8) 0.01790(15) Uani 1 1 d .
Cl2 Cl 0.30480(5) 0.14117(3) 1.06741(9) 0.02206(16) Uani 1 1 d .
O2 O 0.26754(13) 0.57189(8) 0.5568(2) 0.0191(4) Uani 1 1 d .
H2 H 0.279(2) 0.5848(15) 0.462(5) 0.044(11) Uiso 1 1 d .
O1 O 0.39988(13) 0.51387(8) 0.5641(2) 0.0194(4) Uani 1 1 d .
N1 N 0.35400(15) 0.45171(9) 1.0403(3) 0.0139(4) Uani 1 1 d .
N2 N 0.38399(15) 0.46714(9) 0.8907(3) 0.0145(4) Uani 1 1 d .
C1 C 0.33339(18) 0.53107(11) 0.6289(3) 0.0157(5) Uani 1 1 d .
C2 C 0.31850(17) 0.50630(10) 0.8008(3) 0.0135(5) Uani 1 1 d .
C3 C 0.24331(17) 0.51711(10) 0.8941(3) 0.0136(5) Uani 1 1 d .
C4 C 0.15935(18) 0.55359(11) 0.8687(3) 0.0156(5) Uani 1 1 d .
H4 H 0.1411 0.5786 0.7681 0.019 Uiso 1 1 calc R
C5 C 0.10520(18) 0.55124(11) 0.9963(3) 0.0187(6) Uani 1 1 d .
H5 H 0.0491 0.5749 0.9809 0.022 Uiso 1 1 calc R
C6 C 0.13200(18) 0.51403(11) 1.1505(3) 0.0182(5) Uani 1 1 d .
H6 H 0.0934 0.5139 1.2345 0.022 Uiso 1 1 calc R
C7 C 0.21381(18) 0.47806(11) 1.1792(3) 0.0168(5) Uani 1 1 d .
H7 H 0.2315 0.4533 1.2804 0.020 Uiso 1 1 calc R
C8 C 0.26925(17) 0.48041(10) 1.0492(3) 0.0140(5) Uani 1 1 d .
C9 C 0.41279(18) 0.41031(11) 1.1696(3) 0.0165(5) Uani 1 1 d .
H9A H 0.4087 0.4229 1.2893 0.020 Uiso 1 1 calc R
H9B H 0.4799 0.4139 1.1607 0.020 Uiso 1 1 calc R
C10 C 0.38168(18) 0.34318(11) 1.1420(3) 0.0137(5) Uani 1 1 d .
C11 C 0.44125(17) 0.29742(11) 1.2345(3) 0.0136(5) Uani 1 1 d .
C12 C 0.41853(18) 0.23524(10) 1.2131(3) 0.0142(5) Uani 1 1 d .
H12 H 0.4594 0.2053 1.2759 0.017 Uiso 1 1 calc R
C13 C 0.33353(18) 0.21917(11) 1.0958(3) 0.0153(5) Uani 1 1 d .
C14 C 0.27118(18) 0.26310(11) 1.0033(3) 0.0167(5) Uani 1 1 d .
H14 H 0.2134 0.2515 0.9267 0.020 Uiso 1 1 calc R
C15 C 0.29675(18) 0.32487(11) 1.0273(3) 0.0161(5) Uani 1 1 d .
H15 H 0.2556 0.3547 0.9645 0.019 Uiso 1 1 calc R
N31 N 0.04717(16) 0.16888(10) 1.2356(3) 0.0227(5) Uani 1 1 d .
N32 N 0.03974(16) 0.17184(10) 0.9189(3) 0.0222(5) Uani 1 1 d .
N33 N 0.01918(18) 0.25972(11) 1.0752(3) 0.0257(5) Uani 1 1 d .
H33A H 0.0245(19) 0.2822(12) 1.187(4) 0.020(7) Uiso 1 1 d .
H33B H 0.022(2) 0.2831(14) 0.971(4) 0.036(9) Uiso 1 1 d .
C31 C 0.03589(19) 0.19844(12) 1.0777(3) 0.0200(6) Uani 1 1 d .
C32 C 0.06521(19) 0.10832(12) 1.2311(4) 0.0225(6) Uani 1 1 d .
H32 H 0.0744 0.0863 1.3378 0.027 Uiso 1 1 calc R
C33 C 0.07096(19) 0.07679(12) 1.0779(4) 0.0226(6) Uani 1 1 d .
H33 H 0.0833 0.0346 1.0785 0.027 Uiso 1 1 calc R
C34 C 0.05742(19) 0.11135(12) 0.9237(4) 0.0232(6) Uani 1 1 d .
H34 H 0.0608 0.0915 0.8175 0.028 Uiso 1 1 calc R
N21 N 0.38569(16) 0.64670(9) 0.0351(3) 0.0185(5) Uani 1 1 d .
N22 N 0.30180(15) 0.62695(9) 0.2701(3) 0.0153(4) Uani 1 1 d .
N23 N 0.44277(17) 0.57611(10) 0.2566(3) 0.0173(5) Uani 1 1 d .
H23A H 0.488(2) 0.5692(13) 0.212(4) 0.026(9) Uiso 1 1 d .
H23B H 0.438(2) 0.5579(14) 0.351(4) 0.034(9) Uiso 1 1 d .
C21 C 0.37546(18) 0.61716(11) 0.1865(3) 0.0155(5) Uani 1 1 d .
C22 C 0.31772(19) 0.68755(11) -0.0315(4) 0.0208(6) Uani 1 1 d .
H22 H 0.3227 0.7086 -0.1351 0.025 Uiso 1 1 calc R
C23 C 0.23934(19) 0.70076(11) 0.0446(4) 0.0207(6) Uani 1 1 d .
H23 H 0.1926 0.7297 -0.0050 0.025 Uiso 1 1 calc R
C24 C 0.23494(19) 0.66865(11) 0.1967(3) 0.0193(6) Uani 1 1 d .
H24 H 0.1834 0.6761 0.2513 0.023 Uiso 1 1 calc R

loop_
_atom_site_aniso_label
_atom_site_aniso_U_11
_atom_site_aniso_U_22
_atom_site_aniso_U_33
_atom_site_aniso_U_23
_atom_site_aniso_U_13
_atom_site_aniso_U_12
Cl1 0.0174(3) 0.0169(3) 0.0172(3) 0.0019(2) -0.0009(2) -0.0001(2)
Cl2 0.0307(4) 0.0126(3) 0.0219(3) -0.0009(2) 0.0038(3) -0.0040(3)
O2 0.0211(10) 0.0216(10) 0.0153(9) 0.0061(8) 0.0054(8) 0.0057(7)
O1 0.0209(10) 0.0206(9) 0.0186(9) 0.0060(7) 0.0084(8) 0.0053(7)
N1 0.0174(11) 0.0099(9) 0.0148(10) 0.0017(8) 0.0043(9) 0.0013(8)
N2 0.0183(11) 0.0133(10) 0.0120(10) -0.0007(8) 0.0036(9) -0.0020(8)
C1 0.0156(13) 0.0125(12) 0.0182(13) -0.0011(10) 0.0023(11) -0.0014(10)
C2 0.0152(13) 0.0092(11) 0.0153(12) -0.0017(9) 0.0014(10) -0.0017(9)
C3 0.0157(13) 0.0103(11) 0.0147(12) -0.0015(9) 0.0029(10) -0.0029(9)
C4 0.0178(13) 0.0139(12) 0.0144(12) -0.0007(10) 0.0022(10) -0.0022(10)
C5 0.0143(13) 0.0199(13) 0.0216(14) -0.0015(11) 0.0033(11) 0.0007(10)
C6 0.0204(14) 0.0189(13) 0.0175(13) -0.0029(10) 0.0086(11) -0.0036(10)
C7 0.0220(14) 0.0142(12) 0.0145(12) 0.0021(10) 0.0051(11) -0.0031(10)
C8 0.0157(12) 0.0093(11) 0.0163(12) -0.0021(9) 0.0019(10) -0.0028(9)
C9 0.0188(13) 0.0132(12) 0.0167(12) 0.0017(10) 0.0018(11) 0.0004(10)
C10 0.0179(13) 0.0129(12) 0.0119(12) -0.0004(9) 0.0067(10) 0.0000(9)
C11 0.0148(13) 0.0169(12) 0.0092(11) -0.0005(9) 0.0025(10) -0.0014(9)
C12 0.0191(13) 0.0106(11) 0.0137(12) 0.0033(9) 0.0055(10) 0.0038(9)
C13 0.0223(14) 0.0121(12) 0.0138(12) -0.0007(9) 0.0088(11) -0.0023(10)
C14 0.0166(13) 0.0199(13) 0.0142(12) -0.0031(10) 0.0048(10) -0.0026(10)
C15 0.0188(13) 0.0146(12) 0.0153(12) 0.0013(10) 0.0045(11) 0.0035(10)
N31 0.0249(13) 0.0261(12) 0.0177(11) 0.0010(9) 0.0062(10) -0.0022(10)
N32 0.0247(13) 0.0238(12) 0.0183(11) -0.0023(9) 0.0054(10) 0.0014(9)
N33 0.0369(15) 0.0239(13) 0.0170(12) -0.0001(10) 0.0076(11) 0.0063(10)
C31 0.0171(14) 0.0264(14) 0.0167(13) 0.0004(11) 0.0042(11) -0.0015(11)
C32 0.0190(14) 0.0257(15) 0.0223(14) 0.0046(11) 0.0034(11) -0.0049(11)
C33 0.0235(15) 0.0175(13) 0.0263(14) 0.0018(11) 0.0041(12) -0.0031(11)
C34 0.0223(15) 0.0246(14) 0.0220(14) -0.0048(11) 0.0032(12) -0.0011(11)
N21 0.0208(12) 0.0167(11) 0.0180(11) 0.0029(9) 0.0041(9) -0.0012(9)
N22 0.0164(11) 0.0134(10) 0.0153(11) 0.0010(8) 0.0016(9) 0.0001(8)
N23 0.0174(12) 0.0188(11) 0.0175(12) 0.0022(9) 0.0076(10) 0.0027(9)
C21 0.0176(13) 0.0141(12) 0.0144(12) -0.0027(10) 0.0025(10) -0.0044(10)
C22 0.0249(15) 0.0161(13) 0.0207(13) 0.0032(11) 0.0033(12) -0.0042(11)
C23 0.0222(14) 0.0140(12) 0.0246(14) 0.0040(10) 0.0023(12) 0.0021(10)
C24 0.0170(13) 0.0177(13) 0.0228(14) -0.0024(11) 0.0037(11) -0.0006(10)

loop_
_atom_type_symbol
_atom_type_description
_atom_type_scat_dispersion_real
_atom_type_scat_dispersion_imag
_atom_type_scat_source
C C 0.0033 0.0016 'International Tables Vol C Tables 4.2.6.8 and 6.1.1.4'
H H 0.0000 0.0000 'International Tables Vol C Tables 4.2.6.8 and 6.1.1.4'
Cl Cl 0.1484 0.1585 'International Tables Vol C Tables 4.2.6.8 and 6.1.1.4'
N N 0.0061 0.0033 'International Tables Vol C Tables 4.2.6.8 and 6.1.1.4'
O O 0.0106 0.0060 'International Tables Vol C Tables 4.2.6.8 and 6.1.1.4'

loop_
_exptl_crystal_face_index_h
_exptl_crystal_face_index_k
_exptl_crystal_face_index_l
_exptl_crystal_face_perp_dist
-1 -4 -10 0.1125
-7 29 0 0.0705
0 7 10 0.1432
7 -28 0 0.0655
19 7 -2 0.0134
-19 -6 1 0.0350
19 7 -3 0.0076

loop_
_geom_angle_atom_site_label_1
_geom_angle_atom_site_label_2
_geom_angle_atom_site_label_3
_geom_angle
C1 O2 H2 110(2)
N2 N1 C8 111.88(19)
N2 N1 C9 119.4(2)
C8 N1 C9 128.7(2)
C2 N2 N1 106.5(2)
O2 C1 C2 113.0(2)
O1 C1 O2 125.2(2)
O1 C1 C2 121.8(2)
N2 C2 C1 118.2(2)
N2 C2 C3 110.9(2)
C3 C2 C1 130.9(2)
C4 C3 C2 136.4(2)
C4 C3 C8 119.4(2)
C8 C3 C2 104.2(2)
C3 C4 H4 121.0
C5 C4 C3 118.0(2)
C5 C4 H4 121.0
C4 C5 H5 119.0
C4 C5 C6 121.9(2)
C6 C5 H5 119.0
C5 C6 H6 119.3
C7 C6 C5 121.4(2)
C7 C6 H6 119.3
C6 C7 H7 121.6
C6 C7 C8 116.8(2)
C8 C7 H7 121.6
N1 C8 C3 106.5(2)
N1 C8 C7 130.9(2)
C7 C8 C3 122.5(2)
N1 C9 H9A 109.0
N1 C9 H9B 109.0
N1 C9 C10 113.0(2)
H9A C9 H9B 107.8
C10 C9 H9A 109.0
C10 C9 H9B 109.0
C11 C10 C9 119.1(2)
C15 C10 C9 123.2(2)
C15 C10 C11 117.7(2)
C10 C11 Cl1 119.47(18)
C12 C11 Cl1 118.26(18)
C12 C11 C10 122.3(2)
C11 C12 H12 121.0
C13 C12 C11 118.0(2)
C13 C12 H12 121.0
C12 C13 Cl2 118.23(18)
C12 C13 C14 121.8(2)
C14 C13 Cl2 119.94(19)
C13 C14 H14 120.7
C13 C14 C15 118.5(2)
C15 C14 H14 120.7
C10 C15 C14 121.7(2)
C10 C15 H15 119.1
C14 C15 H15 119.1
C32 N31 C31 115.4(2)
C34 N32 C31 115.9(2)
H33A N33 H33B 117(2)
C31 N33 H33A 120.1(16)
C31 N33 H33B 119.7(18)
N31 C31 N32 125.6(2)
N31 C31 N33 117.8(2)
N33 C31 N32 116.6(2)
N31 C32 H32 118.1
N31 C32 C33 123.8(2)
C33 C32 H32 118.1
C32 C33 H33 122.0
C34 C33 C32 116.0(2)
C34 C33 H33 122.0
N32 C34 C33 123.3(3)
N32 C34 H34 118.3
C33 C34 H34 118.3
C22 N21 C21 116.1(2)
C24 N22 C21 117.0(2)
H23A N23 H23B 120(3)
C21 N23 H23A 121(2)
C21 N23 H23B 119(2)
N22 C21 N21 124.5(2)
N23 C21 N21 117.3(2)
N23 C21 N22 118.2(2)
N21 C22 H22 118.2
N21 C22 C23 123.7(2)
C23 C22 H22 118.2
C22 C23 H23 121.9
C24 C23 C22 116.1(2)
C24 C23 H23 121.9
N22 C24 C23 122.7(2)
N22 C24 H24 118.7
C23 C24 H24 118.7

loop_
_geom_bond_atom_site_label_1
_geom_bond_atom_site_label_2
_geom_bond_distance
Cl1 C11 1.738(2)
Cl2 C13 1.739(2)
O2 H2 0.83(4)
O2 C1 1.314(3)
O1 C1 1.213(3)
N1 N2 1.347(3)
N1 C8 1.365(3)
N1 C9 1.453(3)
N2 C2 1.331(3)
C1 C2 1.478(3)
C2 C3 1.424(3)
C3 C4 1.404(3)
C3 C8 1.408(3)
C4 H4 0.9300
C4 C5 1.368(4)
C5 H5 0.9300
C5 C6 1.410(3)
C6 H6 0.9300
C6 C7 1.372(3)
C7 H7 0.9300
C7 C8 1.396(3)
C9 H9A 0.9700
C9 H9B 0.9700
C9 C10 1.520(3)
C10 C11 1.390(3)
C10 C15 1.382(3)
C11 C12 1.385(3)
C12 H12 0.9300
C12 C13 1.378(3)
C13 C14 1.382(3)
C14 H14 0.9300
C14 C15 1.387(3)
C15 H15 0.9300
N31 C31 1.346(3)
N31 C32 1.338(3)
N32 C31 1.357(3)
N32 C34 1.333(3)
N33 H33A 0.97(3)
N33 H33B 0.95(3)
N33 C31 1.347(3)
C32 H32 0.9300
C32 C33 1.375(4)
C33 H33 0.9300
C33 C34 1.374(4)
C34 H34 0.9300
N21 C21 1.359(3)
N21 C22 1.324(3)
N22 C21 1.353(3)
N22 C24 1.339(3)
N23 H23A 0.80(3)
N23 H23B 0.84(3)
N23 C21 1.327(3)
C22 H22 0.9300
C22 C23 1.390(4)
C23 H23 0.9300
C23 C24 1.369(4)
C24 H24 0.9300

loop_
_geom_hbond_atom_site_label_D
_geom_hbond_atom_site_label_H
_geom_hbond_atom_site_label_A
_geom_hbond_distance_DH
_geom_hbond_distance_HA
_geom_hbond_distance_DA
_geom_hbond_angle_DHA
_geom_hbond_site_symmetry_A
O2 H2 N22 0.83(4) 1.82(4) 2.634(3) 170(3) .
N33 H33A N32 0.97(3) 2.00(3) 2.977(3) 178(2) 4_566
N33 H33B N31 0.95(3) 2.18(3) 3.123(3) 173(3) 4_565
N23 H23A N2 0.80(3) 2.27(3) 3.059(3) 170(3) 3_666
N23 H23B O1 0.84(3) 2.06(3) 2.890(3) 169(3) .

loop_
_exptl_oxdiff_crystal_face_indexfrac_h
_exptl_oxdiff_crystal_face_indexfrac_k
_exptl_oxdiff_crystal_face_indexfrac_l
_exptl_oxdiff_crystal_face_x
_exptl_oxdiff_crystal_face_y
_exptl_oxdiff_crystal_face_z
-1.0865 -3.9571 -9.9696 0.0313 -0.2821 0.9277
-6.9804 29.0107 0.0249 -0.0799 0.9761 0.2670
0.0886 6.9586 9.9727 -0.0273 0.3880 -0.8950
6.9810 -28.0108 -0.0245 0.0664 -0.9467 -0.2622
18.9859 6.9743 -2.0248 -0.9570 -0.1646 -0.1254
-18.9936 -5.9703 1.0282 0.9367 0.1758 0.2231
18.9775 6.9784 -3.0217 -0.9638 -0.1828 -0.0325
